data_2005217
loop_
_publ_author_name
'Das, A. K.'
'Dutta, M.'
'Mazumdar, S. K.'
'Mazumdar, B.'
'Mukhopadhyay, A.'
'Talapatra, S. K.'

_publ_section_title
9-Benzyl-7-[(<i>E</i>)-2-butenyl]-2,3-dihydro-6-hydroxy-1,3-dimethylpyrimido[2,1-<i>f</i>]purine-4,8(1<i>H</i>,9<i>H</i>)-dione
_journal_issue 8
_journal_name_full 'Acta Crystallographica Section C'
_journal_page_first 2076
_journal_page_last 2078
_journal_paper_doi 10.1107/S0108270196002946
_journal_volume 52
_journal_year 1996
_chemical_formula_iupac 'C21 H23 N5 O3'
_chemical_formula_sum 'C21 H23 N5 O3'
_chemical_formula_weight 393.4
_space_group_IT_number 14
_symmetry_cell_setting monoclinic
_symmetry_space_group_name_Hall '-P 2yn'
_symmetry_space_group_name_H-M 'P 1 21/n 1'
_atom_type_scat_source IntTabIV
_cell_angle_alpha 90
_cell_angle_beta 92.10(1)
_cell_angle_gamma 90
_cell_formula_units_Z 8
_cell_length_a 15.754(1)
_cell_length_b 19.290(1)
_cell_length_c 13.205(1)
_cell_measurement_reflns_used 25
_cell_measurement_temperature 296
_cell_measurement_theta_max 61
_cell_measurement_theta_min 58
_cell_volume 4010.2(4)
_computing_cell_refinement 'CAD-4 Software'
_computing_data_collection 'CAD-4 Software (Enraf-Nonius, 1989)'
_computing_molecular_graphics 'ORTEPII (Johnson, 1976)'
_computing_publication_material 'PARST (Nardelli, 1983)'
_computing_structure_refinement 'SHELX76 (Sheldrick, 1976)'
_computing_structure_solution 'MULTAN78 (Main et al., 1978)'
_diffrn_measurement_device 'Enraf-Nonius CAD-4'
_diffrn_measurement_method \w/2\q
_diffrn_radiation_type CuK\a
_diffrn_radiation_wavelength 1.54184
_diffrn_reflns_av_R_equivalents 0.12
_diffrn_reflns_limit_h_max 17
_diffrn_reflns_limit_h_min -17
_diffrn_reflns_limit_k_max 21
_diffrn_reflns_limit_k_min 0
_diffrn_reflns_limit_l_max 14
_diffrn_reflns_limit_l_min 0
_diffrn_reflns_number 6585
_diffrn_reflns_theta_max 60
_diffrn_standards_decay_% +-0.5
_diffrn_standards_interval_time 120
_diffrn_standards_number 3
_exptl_absorpt_coefficient_mu 0.734
_exptl_absorpt_correction_type none
_exptl_crystal_colour colourless
_exptl_crystal_density_diffrn 1.303
_exptl_crystal_density_method 'not measured'
_exptl_crystal_description plate
_exptl_crystal_size_max 0.5
_exptl_crystal_size_mid 0.4
_exptl_crystal_size_min 0.2
_refine_diff_density_max 0.24
_refine_diff_density_min -0.21
_refine_ls_extinction_method none
_refine_ls_goodness_of_fit_obs 1.98
_refine_ls_number_parameters 681
_refine_ls_number_reflns 4425
_refine_ls_R_factor_obs 0.056
_refine_ls_shift/esd_max 0.29
_refine_ls_structure_factor_coef F
_refine_ls_weighting_details 'w = 1/\s^2^(F)'
_refine_ls_weighting_scheme calc
_refine_ls_wR_factor_obs 0.062
_reflns_number_observed 4425
_reflns_number_total 5950
_reflns_observed_criterion F>4\s(F)
_cod_data_source_file bm1044.cif
_cod_data_source_block bm1044a
_cod_depositor_comments
;
The following automatic conversions were performed:

'_refine_ls_weighting_scheme' value 'w = 1/\s^2^(F)' was changed to
'calc'. New tag '_refine_ls_weighting_details' was created. The value
of the new tag was set to 'w = 1/\s^2^(F)'.

Automatic conversion script
Id: cif_fix_values 3143 2015-03-26 13:38:13Z robertas 
;
_cod_original_sg_symbol_H-M 'P 21/n'
_cod_database_code 2005217

loop_
_symmetry_equiv_pos_as_xyz
x,y,z
1/2+x,1/2-y,1/2+z
-x,-y,-z
1/2-x,1/2+y,1/2-z

loop_
_atom_site_aniso_label
_atom_site_aniso_U_11
_atom_site_aniso_U_22
_atom_site_aniso_U_33
_atom_site_aniso_U_12
_atom_site_aniso_U_13
_atom_site_aniso_U_23
N1 .075(2) .077(2) .086(3) .0132(19) .0048(19) -.008(2)
C2 .111(3) .072(3) .070(3) .004(3) .017(3) -.007(2)
N3 .101(3) .065(2) .069(2) -.005(2) -.0076(19) .0022(18)
C4 .093(3) .061(3) .059(2) .000(3) -.005(2) .007(2)
C5 .076(3) .060(2) .057(2) .007(2) .007(2) .002(2)
N5 .070(2) .060(2) .0645(19) .0049(17) .0050(17) .0028(16)
C6 .073(3) .065(3) .086(3) .002(2) .004(2) .012(2)
C7 .090(3) .064(3) .101(3) .007(2) .018(3) -.001(3)
C8 .102(4) .062(3) .080(3) -.005(3) .013(3) -.004(2)
N9 .079(2) .066(2) .072(2) -.0057(19) .0066(18) -.0041(18)
C9 .063(3) .059(2) .061(2) -.005(2) .0054(19) -.002(2)
N10 .067(2) .077(2) .066(2) -.0024(18) .0055(17) -.0007(18)
C10 .066(3) .069(3) .060(2) .002(2) .007(2) .006(2)
C11 .116(4) .115(4) .145(5) .037(4) .010(4) -.018(4)
C12 .210(5) .067(3) .089(3) .005(4) -.036(4) -.019(3)
O13 .079(2) .087(2) .115(2) -.0051(17) -.0299(18) -.0045(18)
O14 .0714(19) .095(2) .122(3) .0109(17) -.0147(18) -.0019(19)
C15 .120(4) .091(4) .151(5) .031(3) -.007(4) -.011(4)
C16 .145(5) .180(7) .122(5) .041(5) .018(5) -.071(5)
C17 .146(5) .187(8) .148(6) .043(6) .043(6) -.017(6)
C18 .177(7) .201(8) .168(7) -.053(6) -.025(6) -.036(6)
O19 .134(3) .071(2) .107(2) -.0035(18) .013(2) -.0244(19)
C20 .096(3) .066(3) .076(3) -.025(2) .008(2) -.004(2)
C21 .086(3) .073(3) .083(3) -.021(3) -.003(3) -.003(3)
C22 .140(4) .074(3) .086(4) -.018(3) .013(3) -.007(3)
C23 .164(5) .098(4) .077(4) -.017(4) .011(4) -.007(3)
C24 .170(5) .131(6) .095(4) -.017(5) -.026(5) .016(4)
C25 .136(5) .140(5) .119(5) -.002(4) -.020(4) .013(5)
C26 .103(4) .104(4) .096(4) -.021(3) -.006(3) .003(3)

loop_
_atom_site_label
_atom_site_fract_x
_atom_site_fract_y
_atom_site_fract_z
_atom_site_U_iso_or_equiv
N1 .8263(3) -.0410(2) .1389(4) .079(1)
C2 .7829(4) -.0734(3) .0521(4) .084(2)
N3 .6912(3) -.0746(2) .0618(3) .079(1)
C4 .6495(4) -.0194(3) .0981(4) .071(2)
C5 .7038(3) .0297(3) .1479(4) .064(1)
N5 .6844(3) .0887(2) .2050(3) .065(1)
C6 .6091(4) .1256(3) .2138(5) .074(2)
C7 .6103(4) .1841(3) .2705(5) .084(2)
C8 .6892(4) .2077(3) .3205(5) .081(2)
N9 .7614(3) .1657(2) .3097(3) .072(1)
C9 .7582(3) .1069(3) .2530(4) .061(1)
N10 .8233(3) .0650(2) .2369(3) .070(1)
C10 .7872(3) .0169(3) .1723(4) .065(2)
C11 .9175(5) -.0507(4) .1502(6) .125(3)
C12 .6435(5) -0.1252(3) -.0002(5) .123(2)
O13 .5706(3) -.0152(2) .0920(3) .095(1)
O14 .5405(2) .1001(2) .1652(3) .096(1)
C15 .5297(5) .2245(4) .2828(7) .121(3)
C16 .4858(7) .2003(5) .3749(8) .149(3)
C17 .4099(7) .1675(6) .3853(8) .160(4)
C18 .3531(6) .1604(5) .2972(8) .183(4)
O19 .6958(3) .2607(2) .3714(3) .104(1)
C20 .8435(4) .1868(3) .3575(4) .079(2)
C21 .8613(4) .1569(3) .4622(5) .081(2)
C22 .8154(5) .1780(3) .5440(6) .100(2)
C23 .8347(6) .1521(4) .6395(6) .113(3)
C24 .8990(7) .1075(5) .6557(7) .133(3)
C25 .9461(6) .0841(5) .5737(7) .132(3)
C26 .9244(5) .1103(4) .4776(6) .101(2)
N1' .8730(3) -0.2973(3) .5414(4) .095(2)
C2' .8879(4) -0.3634(4) .5898(5) .104(2)
N3' .8133(4) -0.3951(3) .6259(4) .094(2)
C4' .7366(4) -0.3867(3) .5813(4) .076(2)
C5' .7319(3) -0.3327(3) .5097(4) .069(1)
N5' .6619(3) -0.3043(2) .4546(3) .063(1)
C6' .5770(4) -0.3239(3) .4432(4) .079(2)
C7' .5235(3) -0.2857(3) .3835(4) .084(2)
C8' .5557(4) -0.2264(3) .3324(4) .089(2)
N9' .6402(3) -0.2083(2) .3486(3) .073(1)
C9' .6925(3) -0.2470(3) .4094(4) .063(2)
N10' .7743(3) -0.2346(2) .4306(3) .073(1)
C10' .7966(3) -0.2888(3) .4934(4) .069(1)
C11' .9471(4) -0.2557(3) .5172(5) .113(2)
C12' .8296(5) -0.4503(4) .6999(6) .150(3)
O13' .6752(3) -0.4236(2) .6034(3) .101(1)
O14' .5563(2) -0.3824(2) .4924(3) .104(1)
C15' .4281(5) -0.3009(4) .3807(6) .125(3)
C16' .3939(6) -0.3224(5) .2814(6) .174(4)
C17' .3919(6) -0.3894(5) .2472(7) .198(5)
C18' .3596(7) -0.4120(5) .1459(8) .204(5)
O19' .5104(3) -0.1897(2) .2758(3) .125(2)
C20' .6734(4) -0.1469(3) .2981(4) .086(2)
C21' .6654(4) -.0808(3) .3610(4) .077(2)
C22' .7346(5) -.0572(3) .4210(5) .104(2)
C23' .7256(7) .0025(4) .4768(6) .130(3)
C24' .6535(8) .0380(4) .4761(6) .131(3)
C25' .5858(6) .0148(4) .4172(7) .124(3)
C26' .5926(5) -.0453(4) .3600(5) .100(2)
H21 .7981(4) -.0446(3) -.0150(4) .062(3)
H22 .8054(4) -0.1260(3) .0453(4) .062(3)
H111 .9346(4) -0.1001(3) .1184(5) .074(4)
H112 .9364(4) -.0495(3) .2296(5) .074(4)
H113 .9494(4) -.0097(3) .1110(5) .074(4)
H121 .6860(5) -0.1656(3) -.0236(5) .118(5)
H122 .6157(5) -.0998(3) -.0664(6) .118(5)
H123 .5939(5) -0.1476(3) .0436(5) .118(5)
H151 .4883(5) .2170(4) .2167(7) .069(4)
H162 .5448(5) .2789(4) .2907(7) .069(4)
H161 .5216(7) .2082(5) .4453(8) .072(5)
H171 .3917(7) .1482(6) .4582(8) .111(5)
H181 .2959(6) .1345(5) .3193(8) .268(7)
H182 .3835(6) .1301(5) .2401(8) .268(7)
H183 .3371(6) .2110(5) .2669(8) .268(7)
H201 .8933(4) .1698(3) .3091(5) .062(3)
H202 .8445(4) .2426(3) .3630(5) .062(3)
H221 .7645(5) .2150(3) .5332(6) .072(4)
H23 .7978(6) .1687(4) .7025(6) .072(5)
H24 .9136(7) .0879(6) .7310(7) .091(5)
H25 .9983(6) .0484(5) .5856(7) .072(5)
H26 .9593(5) .0921(4) .4139(6) .063(4)
H21' .9330(4) -0.3567(4) .6526(5) .072(4)
H22' .9143(4) -0.3977(4) .5345(5) .072(4)
H111' 1.0006(5) -0.2715(4) .5651(6) .085(3)
H112' .9338(5) -0.2015(4) .5299(6) .085(3)
H113' .9617(5) -0.2634(4) .4387(6) .085(3)
H121' .7706(5) -0.4718(4) .7246(6) .098(6)
H122' .8655(5) -0.4299(4) .7644(6) .098(6)
H123' .8660(5) -0.4904(4) .6643(6) .098(6)
H151' .3952(5) -0.2546(4) .4030(6) .109(4)
H152' .4164(5) -0.3419(4) .4342(6) .109(4)
H161' .3684(6) -0.2826(5) .2314(6) .099(6)
H171' .4159(6) -0.4290(5) .2984(7) .077(8)
H181' .3657(7) -0.4676(5) .1396(8) .241(8)
H182' .3959(7) -0.3873(5) .0883(8) .241(8)
H183' .2936(7) -0.3977(5) .1359(8) .241(8)
H201' .7398(4) -0.1556(3) .2848(4) .053(3)
H202' .6391(4) -0.1397(3) .2266(4) .053(3)
H221' .7940(5) -.0851(3) .4224(5) .053(4)
H23' .7784(7) .0203(4) .5244(6) .069(6)
H24' .6480(8) .0849(4) .5201(6) .098(6)
H25' .5268(6) .0435(4) .4144(7) .075(6)
H26' .5384(5) -.0641(4) .3156(5) .048(4)

loop_
_geom_angle_atom_site_label_1
_geom_angle_atom_site_label_2
_geom_angle_atom_site_label_3
_geom_angle
_geom_angle_publ_flag
C10 N1 C11 122.2(5) no
C2 N1 C11 117.4(5) no
C2 N1 C10 113.8(5) no
N1 C2 N3 112.2(4) no
C2 N3 C12 116.9(5) no
C2 N3 C4 121.1(5) no
C4 N3 C12 118.6(5) no
N3 C4 O13 121.8(6) no
N3 C4 C5 113.5(5) no
C5 C4 O13 124.7(5) no
C4 C5 C10 123.2(5) no
C4 C5 N5 130.5(5) no
N5 C5 C10 104.3(5) no
C5 N5 C9 105.2(4) no
C5 N5 C6 131.4(4) no
C6 N5 C9 123.4(5) no
N5 C6 O14 116.8(5) no
N5 C6 C7 118.5(6) no
C7 C6 O14 124.7(6) no
C6 C7 C15 119.8(6) no
C6 C7 C8 120.3(6) no
C8 C7 C15 119.9(6) no
C7 C8 O19 124.2(6) no
C7 C8 N9 116.9(5) no
N9 C8 O19 118.9(5) no
C8 N9 C20 119.8(4) no
C8 N9 C9 121.5(5) no
C9 N9 C20 118.7(4) no
N5 C9 N9 119.3(4) no
N9 C9 N10 125.6(5) no
N5 C9 N10 115.0(5) no
C9 N10 C10 101.9(4) no
C5 C10 N10 113.5(5) no
N1 C10 N10 125.2(5) no
N1 C10 C5 121.1(5) no
C7 C15 C16 110.1(7) no
C15 C16 C17 131.3(10) yes
C16 C17 C18 118.8(10) yes
N9 C20 C21 114.5(5) no
C20 C21 C26 120.1(6) no
C20 C21 C22 121.1(6) no
C22 C21 C26 118.8(7) no
C21 C22 C23 120.2(7) no
C22 C23 C24 121.2(8) no
C23 C24 C25 120.0(9) no
C24 C25 C26 117.6(8) no
C21 C26 C25 122.2(7) no
C10' N1' C11' 122.4(5) no
C2' N1' C11' 117.7(5) no
C2' N1' C10' 116.3(5) no
N1' C2' N3' 113.9(6) no
C2' N3' C12' 114.2(6) no
C2' N3' C4' 123.1(6) no
C4' N3' C12' 121.2(6) no
N3' C4' O13' 121.7(5) no
N3' C4' C5' 114.3(6) no
C5' C4' O13' 124.0(5) no
C4' C5' C10' 123.4(5) no
C4' C5' N5' 131.0(5) no
N5' C5' C10' 104.8(5) no
C5' N5' C9' 105.1(4) no
C5' N5' C6' 132.9(4) no
C6' N5' C9' 122.0(5) no
N5' C6' O14' 115.1(5) no
N5' C6' C7' 119.4(5) no
C7' C6' O14' 125.5(6) no
C6' C7' C15' 120.0(6) no
C6' C7' C8' 119.1(5) no
C8' C7' C15' 120.5(5) no
C7' C8' O19' 122.4(5) no
C7' C8' N9' 119.0(5) no
N9' C8' O19' 118.6(5) no
C8' N9' C20' 119.4(5) no
C8' N9' C9' 120.9(5) no
C9' N9' C20' 119.7(4) no
N5' C9' N9' 119.6(5) no
N9' C9' N10' 126.1(5) no
N5' C9' N10' 114.3(5) no
C9' N10' C10' 102.4(5) no
C5' C10' N10' 113.4(4) no
N1' C10' N10' 125.5(5) no
N1' C10' C5' 121.0(5) no
C7' C15' C16' 114.0(6) no
C15' C16' C17' 124.6(8) yes
C16' C17' C18' 125.4(9) yes
N9' C20' C21' 112.9(5) no
C20' C21' C26' 120.7(6) no
C20' C21' C22' 120.0(5) no
C22' C21' C26' 119.3(6) no
C21' C22' C23' 118.8(7) no
C22' C23' C24' 122.2(8) no
C23' C24' C25' 119.0(8) no
C24' C25' C26' 120.4(8) no
C21' C26' C25' 120.4(7) no

loop_
_geom_bond_atom_site_label_1
_geom_bond_atom_site_label_2
_geom_bond_distance
_geom_bond_publ_flag
N1 C2 1.454(7) no
N1 C10 1.357(7) no
N1 C11 1.451(9) no
C2 N3 1.455(9) no
N3 C4 1.348(7) no
N3 C12 1.464(9) no
C4 C5 1.421(8) no
C4 O13 1.245(8) yes
C5 N5 1.405(7) no
C5 C10 1.364(7) no
N5 C6 1.392(8) no
N5 C9 1.350(7) no
C6 C7 1.354(9) no
C6 O14 1.331(7) yes
C7 C8 1.459(9) no
C7 C15 1.504(10) no
C8 N9 1.408(8) no
C8 O19 1.226(7) no
N9 C9 1.359(7) no
N9 C20 1.476(8) no
C9 N10 1.329(7) no
N10 C10 1.370(7) no
C15 C16 1.496(14) no
C16 C17 1.364(16) yes
C17 C18 1.448(15) no
C20 C21 1.515(8) no
C21 C22 1.383(10) no
C21 C26 1.350(10) no
C22 C23 1.380(11) no
C23 C24 1.340(14) no
C24 C25 1.409(14) no
C25 C26 1.397(12) no
N1' C2' 1.442(9) no
N1' C10' 1.350(7) no
N1' C11' 1.462(8) no
C2' N3' 1.423(9) no
N3' C4' 1.335(9) no
N3' C12' 1.462(10) no
C4' C5' 1.407(8) no
C4' O13' 1.244(8) yes
C5' N5' 1.410(7) no
C5' C10' 1.349(7) no
N5' C6' 1.393(8) no
N5' C9' 1.353(7) no
C6' C7' 1.351(8) no
C6' O14' 1.348(7) yes
C7' C8' 1.431(8) no
C7' C15' 1.530(9) no
C8' N9' 1.385(8) no
C8' O19' 1.237(7) no
N9' C9' 1.354(7) no
N9' C20' 1.465(7) no
C9' N10' 1.330(7) no
N10' C10' 1.372(7) no
C15' C16' 1.459(11) no
C16' C17' 1.369(14) yes
C17' C18' 1.479(14) no
C20' C21' 1.530(8) no
C21' C22' 1.400(9) no
C21' C26' 1.335(10) no
C22' C23' 1.377(10) no
C23' C24' 1.326(15) no
C24' C25' 1.372(14) no
C25' C26' 1.390(11) no

loop_
_geom_torsion_atom_site_label_1
_geom_torsion_atom_site_label_2
_geom_torsion_atom_site_label_3
_geom_torsion_atom_site_label_4
_geom_torsion
_geom_torsion_publ_flag
C6 C7 C15 C16 91.5(8) yes
C8 C7 C15 C16 -87.9(8) yes
C8 N9 C20 C21 93.2(6) yes
C9 N9 C20 C21 -89.1(6) yes
C7 C15 C16 C17 -114.3(12) yes
C15 C16 C17 C18 -9.0(18) yes
N9 C20 C21 C22 -69.4(8) yes
N9 C20 C21 C26 112.5(7) yes
C6' C7' C15' C16' -117.7(7) yes
C8' C7' C15' C16' 69.4(8) yes
C8' N9' C20' C21' 90.4(6) yes
C9' N9' C20' C21' -90.4(6) yes
C7' C15' C16' C17' 87.6(10) yes
C15' C16' C17' C18' -178.3(9) yes
N9' C20' C21' C22' 96.8(7) yes
N9' C20' C21' C26' -82.8(7) yes
